data_7155089
loop_
_publ_author_name
'Bag, Subhendu Sekhar'
'Talukdar, Sangita'
'Das, Suman Kalyan'
'Pradhan, Manoj Kumar'
'Mukherjee, Soumen'

_publ_section_title
;
 Donor/acceptor chromophores-decorated triazolyl unnatural nucleosides:
 synthesis, photophysical properties and study of interaction with BSA.
;
_journal_issue 22
_journal_name_full 'Organic &amp; biomolecular chemistry'
_journal_page_first 5088
_journal_page_last 5108
_journal_paper_doi 10.1039/c6ob00500d
_journal_volume 14
_journal_year 2016
_chemical_absolute_configuration syn
_chemical_compound_source synthesis
_chemical_formula_moiety ' C18 H19 N3 O4 '
_chemical_formula_sum 'C18 H19 N3 O4'
_chemical_formula_weight 341.36
_chemical_name_common triazolyl
_chemical_name_systematic triazolyl
_space_group_IT_number 4
_symmetry_cell_setting monoclinic
_symmetry_Int_Tables_number 4
_symmetry_space_group_name_Hall 'P 2yb'
_symmetry_space_group_name_H-M 'P 1 21 1'
_atom_sites_solution_hydrogens geom
_atom_sites_solution_primary direct
_atom_sites_solution_secondary difmap
_audit_creation_method SHELXL-97
_audit_update_record
;
2014-04-07 deposited with the CCDC.
2016-04-21 downloaded from the CCDC.
;
_cell_angle_alpha 90.00
_cell_angle_beta 90.185(7)
_cell_angle_gamma 90.00
_cell_formula_units_Z 4
_cell_length_a 5.8080(7)
_cell_length_b 29.856(4)
_cell_length_c 9.5397(11)
_cell_measurement_reflns_used 3068
_cell_measurement_temperature 296(2)
_cell_measurement_theta_max 25.5
_cell_measurement_theta_min 2.16
_cell_volume 1654.2(4)
_computing_cell_refinement 'Bruker SMART'
_computing_data_collection 'Bruker SMART'
_computing_data_reduction 'Bruker SAINT'
_computing_molecular_graphics 'Bruker SHELXTL'
_computing_publication_material 'Bruker SHELXTL'
_computing_structure_refinement 'Bruker SHELXTL'
_computing_structure_solution 'Bruker SHELXTL'
_diffrn_ambient_temperature 296(2)
_diffrn_measured_fraction_theta_full 0.992
_diffrn_measured_fraction_theta_max 0.992
_diffrn_radiation_monochromator graphite
_diffrn_radiation_probe x-ray
_diffrn_radiation_type MoK\a
_diffrn_radiation_wavelength 0.71073
_diffrn_reflns_av_R_equivalents 0.0495
_diffrn_reflns_av_sigmaI/netI 0.0653
_diffrn_reflns_limit_h_max 6
_diffrn_reflns_limit_h_min -6
_diffrn_reflns_limit_k_max 32
_diffrn_reflns_limit_k_min -32
_diffrn_reflns_limit_l_max 10
_diffrn_reflns_limit_l_min -10
_diffrn_reflns_number 17451
_diffrn_reflns_theta_full 26.77
_diffrn_reflns_theta_max 26.77
_diffrn_reflns_theta_min 2.13
_diffrn_source 'fine-focus sealed tube'
_exptl_absorpt_coefficient_mu 0.099
_exptl_absorpt_correction_T_max 0.8245
_exptl_absorpt_correction_T_min 0.5214
_exptl_absorpt_correction_type multi-scan
_exptl_absorpt_process_details SADABS
_exptl_crystal_colour colorless
_exptl_crystal_density_diffrn 1.371
_exptl_crystal_density_method 'not measured'
_exptl_crystal_description rod
_exptl_crystal_F_000 720
_exptl_crystal_size_max .20
_exptl_crystal_size_mid .10
_exptl_crystal_size_min .10
_refine_diff_density_max 0.139
_refine_diff_density_min -0.165
_refine_diff_density_rms 0.037
_refine_ls_abs_structure_details 'Flack H D (1983), Acta Cryst. A39, 876-881'
_refine_ls_abs_structure_Flack 0.8(14)
_refine_ls_extinction_coef 0.0171(15)
_refine_ls_extinction_expression Fc^*^=kFc[1+0.001xFc^2^\l^3^/sin(2\q)]^-1/4^
_refine_ls_extinction_method SHELXL
_refine_ls_goodness_of_fit_ref 0.989
_refine_ls_hydrogen_treatment mixed
_refine_ls_matrix_type full
_refine_ls_number_parameters 459
_refine_ls_number_reflns 4410
_refine_ls_number_restraints 1
_refine_ls_restrained_S_all 0.989
_refine_ls_R_factor_all 0.0881
_refine_ls_R_factor_gt 0.0478
_refine_ls_shift/su_max 0.000
_refine_ls_shift/su_mean 0.000
_refine_ls_structure_factor_coef Fsqd
_refine_ls_weighting_details 'calc w=1/[\s^2^(Fo^2^)+(0.0506P)^2^+0.0000P] where P=(Fo^2^+2Fc^2^)/3'
_refine_ls_weighting_scheme calc
_refine_ls_wR_factor_gt 0.0913
_refine_ls_wR_factor_ref 0.1066
_reflns_number_gt 2923
_reflns_number_total 4410
_reflns_threshold_expression >2\s(I)
_cod_data_source_file c6ob00500d2.cif
_cod_data_source_block SSB_ST_TMNapBDo
_cod_depositor_comments
;
The following automatic conversions were performed:

'_exptl_absorpt_correction_type' value 'MULTI-SCAN' changed to
'multi-scan' according to
/usr/data/users/saulius/crontab/automatic-downloads/rss-feeds/RSC/lib/dictionaries/cif_core.dic
dictionary named 'cif_core.dic' version 2.4.2 from 2011-04-26.

Automatic conversion script
Id: cif_fix_values 4268 2015-11-12 08:31:59Z antanas 

 Adding full bibliography for 7155089--7155090.cif.
;
_cod_original_sg_symbol_H-M 'P 21'
_cod_database_code 7155089

loop_
_symmetry_equiv_pos_as_xyz
'x, y, z'
'-x, y+1/2, -z'

loop_
_atom_site_label
_atom_site_type_symbol
_atom_site_fract_x
_atom_site_fract_y
_atom_site_fract_z
_atom_site_U_iso_or_equiv
_atom_site_adp_type
_atom_site_occupancy
_atom_site_symmetry_multiplicity
_atom_site_calc_flag
_atom_site_refinement_flags
O4 O 0.8339(6) 1.20763(10) 0.7665(4) 0.0782(9) Uani 1 1 d .
O5 O 0.4395(6) 0.87252(12) 0.1467(3) 0.0862(11) Uani 1 1 d .
O6 O 0.9525(6) 0.85795(17) 0.0090(5) 0.152(2) Uani 1 1 d .
H6 H 0.9671 0.8783 0.0659 0.228 Uiso 1 1 calc R
C35 C 0.4299(11) 0.79558(17) 0.0740(6) 0.1062(19) Uani 1 1 d .
H35A H 0.5270 0.7693 0.0661 0.127 Uiso 1 1 calc R
H35B H 0.3277 0.7911 0.1529 0.127 Uiso 1 1 calc R
N3 N 0.6384(6) 0.94126(12) 0.1545(4) 0.0675(11) Uani 1 1 d .
N2 N 0.8658(7) 0.93333(15) 0.1683(5) 0.0873(13) Uani 1 1 d .
N1 N 0.9518(7) 0.96495(14) 0.2503(5) 0.0825(12) Uani 1 1 d .
C21 C 0.7232(7) 1.10354(14) 0.4805(4) 0.0522(11) Uani 1 1 d .
C28 C 0.7805(8) 0.99297(15) 0.2887(5) 0.0607(12) Uani 1 1 d .
C20 C 0.9301(7) 1.10448(15) 0.5585(4) 0.0525(11) Uani 1 1 d .
C18 C 0.8167(8) 1.17267(16) 0.6715(5) 0.0630(13) Uani 1 1 d .
C23 C 0.6110(7) 1.17328(16) 0.5930(5) 0.0656(13) Uani 1 1 d .
H23 H 0.5064 1.1966 0.6045 0.079 Uiso 1 1 calc R
C26 C 0.8262(7) 1.03175(15) 0.3783(4) 0.0570(12) Uani 1 1 d .
C27 C 0.6757(7) 1.06720(15) 0.3917(4) 0.0572(12) Uani 1 1 d .
H27 H 0.5391 1.0670 0.3405 0.069 Uiso 1 1 calc R
C25 C 1.0354(7) 1.03366(15) 0.4543(5) 0.0599(12) Uani 1 1 d .
H25 H 1.1412 1.0105 0.4447 0.072 Uiso 1 1 calc R
C19 C 0.9759(7) 1.13953(15) 0.6551(5) 0.0603(12) Uani 1 1 d .
H19 H 1.1123 1.1399 0.7065 0.072 Uiso 1 1 calc R
C24 C 1.0861(7) 1.06841(17) 0.5408(4) 0.0599(12) Uani 1 1 d .
H24 H 1.2254 1.0686 0.5892 0.072 Uiso 1 1 calc R
C22 C 0.5656(7) 1.13966(16) 0.5001(5) 0.0652(13) Uani 1 1 d .
H22 H 0.4294 1.1403 0.4486 0.078 Uiso 1 1 calc R
C30 C 0.4892(8) 0.91038(16) 0.0725(6) 0.0733(13) Uani 1 1 d .
H30 H 0.3448 0.9258 0.0501 0.088 Uiso 1 1 calc R
C29 C 0.5802(8) 0.97828(16) 0.2280(5) 0.0702(13) Uani 1 1 d .
H29 H 0.4348 0.9911 0.2356 0.084 Uiso 1 1 calc R
C33 C 0.5792(9) 0.83568(17) 0.1025(5) 0.0777(14) Uani 1 1 d .
H33 H 0.6872 0.8282 0.1781 0.093 Uiso 1 1 calc R
C31 C 0.5950(9) 0.8948(2) -0.0595(5) 0.0962(18) Uani 1 1 d .
H31A H 0.7039 0.9168 -0.0944 0.115 Uiso 1 1 calc R
H31B H 0.4781 0.8897 -0.1306 0.115 Uiso 1 1 calc R
C32 C 0.7150(8) 0.8519(2) -0.0230(6) 0.0872(17) Uani 1 1 d .
H32 H 0.6984 0.8306 -0.1004 0.105 Uiso 1 1 calc R
C17 C 1.0430(8) 1.21157(19) 0.8461(6) 0.0996(18) Uani 1 1 d .
H17A H 1.0667 1.1847 0.8997 0.149 Uiso 1 1 calc R
H17B H 1.0319 1.2367 0.9084 0.149 Uiso 1 1 calc R
H17C H 1.1702 1.2159 0.7836 0.149 Uiso 1 1 calc R
O8 O 0.2990(6) 0.79973(12) -0.0474(3) 0.0886(10) Uani 1 1 d .
H8A H 0.1897 0.8164 -0.0326 0.133 Uiso 1 1 calc R
O1 O 0.3579(6) 1.16963(11) 1.1788(3) 0.0753(9) Uani 1 1 d .
O2 O -0.0673(5) 0.83465(11) 0.6316(3) 0.0702(9) Uani 1 1 d .
O3 O 0.4418(5) 0.81032(12) 0.4830(4) 0.0992(12) Uani 1 1 d .
H3 H 0.4628 0.8358 0.5122 0.149 Uiso 1 1 calc R
N4 N 0.1379(6) 0.90112(12) 0.5819(3) 0.0565(9) Uani 1 1 d .
N6 N 0.4594(6) 0.93371(12) 0.6262(4) 0.0607(10) Uani 1 1 d .
N5 N 0.3664(6) 0.89946(13) 0.5581(4) 0.0650(10) Uani 1 1 d .
C5 C 0.2392(7) 1.05123(13) 0.9575(4) 0.0486(11) Uani 1 1 d .
C10 C 0.5497(7) 1.02058(15) 0.7549(4) 0.0547(11) Uani 1 1 d .
H10 H 0.6540 1.0104 0.6883 0.066 Uiso 1 1 calc R
C4 C 0.4443(7) 1.07522(14) 0.9312(4) 0.0502(11) Uani 1 1 d .
C11 C 0.5975(7) 1.05873(14) 0.8292(4) 0.0555(11) Uani 1 1 d .
H11 H 0.7339 1.0741 0.8120 0.067 Uiso 1 1 calc R
C8 C 0.1959(7) 1.01195(14) 0.8797(4) 0.0520(11) Uani 1 1 d .
H8 H 0.0622 0.9958 0.8977 0.062 Uiso 1 1 calc R
C3 C 0.4884(8) 1.11561(15) 1.0060(5) 0.0591(12) Uani 1 1 d .
H3A H 0.6221 1.1317 0.9878 0.071 Uiso 1 1 calc R
C12 C 0.2914(7) 0.95628(15) 0.6935(4) 0.0500(10) Uani 1 1 d .
C2 C 0.3386(8) 1.13090(15) 1.1031(5) 0.0561(12) Uani 1 1 d .
C13 C -0.0214(7) 0.86624(15) 0.5281(4) 0.0587(12) Uani 1 1 d .
H13 H -0.1662 0.8805 0.4999 0.070 Uiso 1 1 calc R
C9 C 0.3442(7) 0.99654(13) 0.7780(4) 0.0470(10) Uani 1 1 d .
C7 C 0.1343(8) 1.10647(15) 1.1320(5) 0.0645(12) Uani 1 1 d .
H7 H 0.0323 1.1167 1.1997 0.077 Uiso 1 1 calc R
C6 C 0.0874(7) 1.06790(15) 1.0602(4) 0.0584(12) Uani 1 1 d .
H6A H -0.0474 1.0523 1.0795 0.070 Uiso 1 1 calc R
C14 C 0.0709(8) 0.84089(16) 0.4079(4) 0.0685(13) Uani 1 1 d .
H14A H 0.1741 0.8594 0.3530 0.082 Uiso 1 1 calc R
H14B H -0.0528 0.8304 0.3479 0.082 Uiso 1 1 calc R
C1 C 0.5646(9) 1.19479(16) 1.1636(6) 0.0931(16) Uani 1 1 d .
H1A H 0.6943 1.1762 1.1865 0.140 Uiso 1 1 calc R
H1B H 0.5611 1.2201 1.2255 0.140 Uiso 1 1 calc R
H1C H 0.5778 1.2050 1.0685 0.140 Uiso 1 1 calc R
C16 C 0.0833(8) 0.79623(17) 0.6145(5) 0.0719(13) Uani 1 1 d .
H16 H 0.2004 0.7963 0.6886 0.086 Uiso 1 1 calc R
C15 C 0.1994(7) 0.80181(17) 0.4725(5) 0.0722(13) Uani 1 1 d .
H15 H 0.1735 0.7749 0.4158 0.087 Uiso 1 1 calc R
C34 C 0.0875(7) 0.93580(14) 0.6662(5) 0.0562(11) Uani 1 1 d .
H34 H -0.0571 0.9441 0.6990 0.067 Uiso 1 1 calc R
C36 C -0.0608(10) 0.75507(18) 0.6271(6) 0.1021(19) Uani 1 1 d .
H36A H 0.0392 0.7291 0.6336 0.123 Uiso 1 1 calc R
H36B H -0.1497 0.7567 0.7129 0.123 Uiso 1 1 calc R
O9 O -0.2116(6) 0.74944(12) 0.5132(5) 0.1039(13) Uani 1 1 d .
H9 H -0.3226 0.7661 0.5224 0.156 Uiso 1 1 calc R

loop_
_atom_site_aniso_label
_atom_site_aniso_U_11
_atom_site_aniso_U_22
_atom_site_aniso_U_33
_atom_site_aniso_U_23
_atom_site_aniso_U_13
_atom_site_aniso_U_12
O4 0.069(2) 0.068(2) 0.097(3) -0.002(2) -0.0055(19) 0.0049(18)
O5 0.106(3) 0.072(2) 0.081(2) -0.013(2) 0.038(2) -0.025(2)
O6 0.046(2) 0.206(5) 0.205(5) -0.121(4) -0.005(2) 0.022(3)
C35 0.148(5) 0.065(3) 0.106(4) -0.006(3) -0.039(4) -0.011(4)
N3 0.041(2) 0.061(3) 0.100(3) 0.000(2) 0.004(2) 0.003(2)
N2 0.049(3) 0.073(3) 0.139(4) -0.011(3) -0.001(3) 0.011(2)
N1 0.050(3) 0.063(3) 0.135(4) -0.014(3) 0.000(3) 0.001(2)
C21 0.043(3) 0.050(3) 0.063(3) 0.012(2) 0.005(2) 0.002(2)
C28 0.043(3) 0.057(3) 0.082(3) 0.011(3) 0.007(3) 0.003(3)
C20 0.034(3) 0.062(3) 0.062(3) 0.020(2) 0.003(2) 0.008(2)
C18 0.052(3) 0.063(3) 0.074(3) 0.015(3) 0.007(3) 0.002(3)
C23 0.044(3) 0.060(3) 0.092(4) 0.017(3) 0.005(3) 0.010(2)
C26 0.039(3) 0.062(3) 0.070(3) 0.017(3) 0.009(2) 0.005(3)
C27 0.039(3) 0.064(3) 0.068(3) 0.018(3) 0.005(2) -0.001(3)
C25 0.041(3) 0.060(3) 0.079(3) 0.016(3) 0.008(2) 0.005(2)
C19 0.046(3) 0.062(3) 0.073(3) 0.017(3) -0.001(2) 0.000(3)
C24 0.038(3) 0.070(3) 0.072(3) 0.022(3) -0.002(2) 0.004(3)
C22 0.042(3) 0.070(3) 0.084(3) 0.014(3) 0.001(2) 0.004(3)
C30 0.053(3) 0.071(4) 0.095(4) -0.003(3) -0.003(3) 0.008(3)
C29 0.044(3) 0.069(3) 0.097(4) 0.004(3) 0.012(3) 0.011(3)
C33 0.091(4) 0.073(4) 0.070(3) 0.002(3) -0.026(3) 0.007(3)
C31 0.080(4) 0.141(5) 0.068(4) 0.023(4) -0.005(3) -0.016(4)
C32 0.046(3) 0.134(5) 0.081(4) -0.043(4) -0.009(3) 0.018(3)
C17 0.075(4) 0.112(5) 0.112(4) -0.016(4) -0.021(3) 0.016(3)
O8 0.080(3) 0.097(3) 0.088(2) -0.032(2) -0.0209(19) 0.018(2)
O1 0.073(2) 0.071(2) 0.082(2) -0.0143(19) -0.0014(17) -0.0009(19)
O2 0.071(2) 0.069(2) 0.070(2) -0.0127(18) 0.0227(17) -0.012(2)
O3 0.0420(18) 0.094(3) 0.162(3) -0.043(3) 0.001(2) 0.0054(18)
N4 0.038(2) 0.066(3) 0.065(2) -0.001(2) 0.0075(18) 0.001(2)
N6 0.046(2) 0.064(3) 0.071(2) -0.007(2) 0.002(2) -0.003(2)
N5 0.044(2) 0.068(3) 0.083(3) -0.013(2) 0.007(2) -0.002(2)
C5 0.049(3) 0.050(3) 0.046(3) 0.006(2) -0.002(2) -0.002(2)
C10 0.041(3) 0.063(3) 0.059(3) 0.001(2) 0.011(2) 0.008(2)
C4 0.038(3) 0.055(3) 0.057(3) 0.009(2) -0.001(2) 0.001(2)
C11 0.042(3) 0.058(3) 0.067(3) 0.010(2) 0.006(2) -0.004(2)
C8 0.039(2) 0.055(3) 0.062(3) 0.014(2) 0.005(2) -0.005(2)
C3 0.052(3) 0.064(3) 0.061(3) 0.003(3) -0.001(2) -0.006(2)
C12 0.042(3) 0.053(3) 0.055(3) 0.005(2) 0.006(2) 0.005(2)
C2 0.053(3) 0.058(3) 0.057(3) 0.001(3) -0.005(3) 0.004(3)
C13 0.048(3) 0.064(3) 0.064(3) -0.005(3) -0.006(2) -0.007(3)
C9 0.038(3) 0.053(3) 0.051(3) 0.011(2) 0.003(2) 0.001(2)
C7 0.058(3) 0.067(3) 0.069(3) -0.003(3) 0.010(2) 0.007(3)
C6 0.049(3) 0.067(3) 0.059(3) 0.008(3) 0.014(2) -0.002(3)
C14 0.061(3) 0.086(3) 0.058(3) -0.012(3) -0.006(2) -0.013(3)
C1 0.090(4) 0.071(4) 0.119(4) -0.016(3) 0.009(3) -0.024(3)
C16 0.069(3) 0.071(3) 0.076(3) 0.004(3) -0.017(3) -0.011(3)
C15 0.044(3) 0.083(4) 0.089(3) -0.027(3) -0.002(3) -0.002(3)
C34 0.044(3) 0.058(3) 0.066(3) 0.009(3) 0.016(2) 0.003(2)
C36 0.089(4) 0.081(4) 0.136(5) 0.018(4) -0.019(4) -0.017(4)
O9 0.058(2) 0.070(3) 0.184(4) -0.039(3) -0.017(3) -0.0024(18)

loop_
_atom_type_symbol
_atom_type_description
_atom_type_scat_dispersion_real
_atom_type_scat_dispersion_imag
_atom_type_scat_source
C C 0.0033 0.0016 'International Tables Vol C Tables 4.2.6.8 and 6.1.1.4'
H H 0.0000 0.0000 'International Tables Vol C Tables 4.2.6.8 and 6.1.1.4'
N N 0.0061 0.0033 'International Tables Vol C Tables 4.2.6.8 and 6.1.1.4'
O O 0.0106 0.0060 'International Tables Vol C Tables 4.2.6.8 and 6.1.1.4'

loop_
_geom_angle_atom_site_label_1
_geom_angle_atom_site_label_2
_geom_angle_atom_site_label_3
_geom_angle
C18 O4 C17 117.9(4)
C30 O5 C33 111.3(3)
O8 C35 C33 113.2(4)
N2 N3 C29 109.9(4)
N2 N3 C30 120.8(4)
C29 N3 C30 129.3(4)
N1 N2 N3 107.5(4)
N2 N1 C28 109.0(4)
C27 C21 C20 119.9(4)
C27 C21 C22 122.6(4)
C20 C21 C22 117.5(4)
N1 C28 C29 108.2(4)
N1 C28 C26 121.1(4)
C29 C28 C26 130.7(4)
C21 C20 C24 117.8(4)
C21 C20 C19 121.0(4)
C24 C20 C19 121.2(4)
C19 C18 O4 125.0(4)
C19 C18 C23 121.5(5)
O4 C18 C23 113.4(4)
C22 C23 C18 119.9(4)
C27 C26 C25 117.8(4)
C27 C26 C28 123.2(4)
C25 C26 C28 119.0(4)
C26 C27 C21 121.7(4)
C24 C25 C26 121.8(4)
C18 C19 C20 118.9(4)
C25 C24 C20 121.0(4)
C23 C22 C21 121.2(4)
O5 C30 C31 105.7(4)
O5 C30 N3 111.4(4)
C31 C30 N3 113.6(4)
N3 C29 C28 105.5(4)
O5 C33 C35 109.8(4)
O5 C33 C32 106.5(4)
C35 C33 C32 114.4(5)
C30 C31 C32 105.3(4)
O6 C32 C31 113.1(5)
O6 C32 C33 112.2(5)
C31 C32 C33 102.4(4)
C2 O1 C1 117.4(4)
C13 O2 C16 109.8(3)
C34 N4 N5 110.2(3)
C34 N4 C13 127.7(3)
N5 N4 C13 121.9(4)
N5 N6 C12 108.9(3)
N6 N5 N4 106.8(3)
C8 C5 C6 123.2(4)
C8 C5 C4 118.5(4)
C6 C5 C4 118.2(4)
C11 C10 C9 120.8(4)
C11 C4 C5 118.7(4)
C11 C4 C3 121.9(4)
C5 C4 C3 119.4(4)
C10 C11 C4 121.4(4)
C9 C8 C5 122.5(4)
C2 C3 C4 120.9(4)
N6 C12 C34 108.4(4)
N6 C12 C9 121.1(4)
C34 C12 C9 130.6(4)
C3 C2 O1 126.5(4)
C3 C2 C7 119.9(4)
O1 C2 C7 113.5(4)
O2 C13 C14 105.9(4)
O2 C13 N4 110.5(3)
C14 C13 N4 113.6(4)
C8 C9 C10 118.1(4)
C8 C9 C12 121.7(4)
C10 C9 C12 120.2(4)
C6 C7 C2 120.0(4)
C7 C6 C5 121.4(4)
C13 C14 C15 105.0(3)
O2 C16 C36 107.7(4)
O2 C16 C15 106.4(4)
C36 C16 C15 114.3(5)
O3 C15 C14 112.0(4)
O3 C15 C16 113.2(4)
C14 C15 C16 103.1(4)
N4 C34 C12 105.7(4)
O9 C36 C16 112.7(4)

loop_
_geom_bond_atom_site_label_1
_geom_bond_atom_site_label_2
_geom_bond_distance
O4 C18 1.385(5)
O4 C17 1.435(5)
O5 C30 1.365(5)
O5 C33 1.431(6)
O6 C32 1.423(5)
C35 O8 1.389(5)
C35 C33 1.503(7)
N3 N2 1.347(5)
N3 C29 1.352(5)
N3 C30 1.486(6)
N2 N1 1.323(5)
N1 C28 1.352(5)
C21 C27 1.404(6)
C21 C20 1.411(5)
C21 C22 1.427(6)
C28 C29 1.370(6)
C28 C26 1.463(6)
C20 C24 1.418(6)
C20 C19 1.420(6)
C18 C19 1.364(6)
C18 C23 1.408(6)
C23 C22 1.364(6)
C26 C27 1.379(5)
C26 C25 1.414(6)
C25 C24 1.357(6)
C30 C31 1.478(6)
C33 C32 1.516(7)
C31 C32 1.498(7)
O1 C2 1.368(5)
O1 C1 1.424(5)
O2 C13 1.392(5)
O2 C16 1.452(5)
O3 C15 1.434(5)
N4 C34 1.344(5)
N4 N5 1.348(4)
N4 C13 1.483(5)
N6 N5 1.326(4)
N6 C12 1.350(5)
C5 C8 1.410(5)
C5 C6 1.411(5)
C5 C4 1.413(5)
C10 C11 1.370(5)
C10 C9 1.411(5)
C4 C11 1.409(5)
C4 C3 1.424(6)
C8 C9 1.379(5)
C3 C2 1.352(6)
C12 C34 1.358(5)
C12 C9 1.479(5)
C2 C7 1.421(6)
C13 C14 1.476(5)
C7 C6 1.366(5)
C14 C15 1.515(6)
C16 C36 1.492(6)
C16 C15 1.524(6)
C36 O9 1.403(6)
